data_7707953
loop_
_publ_author_name
'Fetrow, Taylor V.'
'Daly, Scott R.'

_publ_section_title
;
 Mechanochemical synthesis and structural analysis of trivalent lanthanide
 and uranium diphenylphosphinodiboranates.
;
_journal_issue 33
_journal_name_full 'Dalton transactions (Cambridge, England : 2003)'
_journal_page_first 11472
_journal_page_last 11484
_journal_paper_doi 10.1039/d1dt01932e
_journal_volume 50
_journal_year 2021
_chemical_formula_moiety 'C72 H96 B12 P6 U2'
_chemical_formula_sum 'C72 H96 B12 P6 U2'
_chemical_formula_weight 1753.08
_chemical_name_common U(Ph-PDB)3_polymer
_chemical_name_systematic U(BH3Ph2BH3)3
_chemical_properties_physical Air-sensitive,Moisture-sensitive,Heat-sensitive,Oxygen-sensitive
_space_group_crystal_system triclinic
_space_group_IT_number 2
_space_group_name_Hall '-P 1'
_space_group_name_H-M_alt 'P -1'
_atom_sites_solution_hydrogens geom
_atom_sites_solution_primary dual
_audit_creation_date 2020-02-26
_audit_creation_method
;
Olex2 1.2
(compiled 2018.05.29 svn.r3508 for OlexSys, GUI svn.r5506)
;
_audit_update_record
;
2021-06-09 deposited with the CCDC.	2021-07-16 downloaded from the CCDC.
;
_cell_angle_alpha 104.030(5)
_cell_angle_beta 100.044(5)
_cell_angle_gamma 107.371(5)
_cell_formula_units_Z 1
_cell_length_a 11.4764(14)
_cell_length_b 12.8102(15)
_cell_length_c 15.1334(18)
_cell_measurement_reflns_used 9322
_cell_measurement_temperature 150(2)
_cell_measurement_theta_max 26.155
_cell_measurement_theta_min 2.5205
_cell_volume 1985.5(4)
_computing_molecular_graphics 'Olex2 (Dolomanov et al., 2009)'
_computing_publication_material 'Olex2 (Dolomanov et al., 2009)'
_computing_structure_refinement 'ShelXL (Sheldrick, 2015)'
_computing_structure_solution 'ShelXT (Sheldrick, 2015)'
_diffrn_ambient_temperature 149.97
_diffrn_measured_fraction_theta_full 0.998
_diffrn_measured_fraction_theta_max 0.996
_diffrn_measurement_device_type 'Bruker Ventere Duo'
_diffrn_measurement_method 'Photon 3 Phi and Omega Scans'
_diffrn_radiation_type MoK\a
_diffrn_radiation_wavelength 0.71073
_diffrn_reflns_av_R_equivalents 0.0488
_diffrn_reflns_av_unetI/netI 0.0710
_diffrn_reflns_Laue_measured_fraction_full 0.998
_diffrn_reflns_Laue_measured_fraction_max 0.996
_diffrn_reflns_limit_h_max 14
_diffrn_reflns_limit_h_min -11
_diffrn_reflns_limit_k_max 16
_diffrn_reflns_limit_k_min -16
_diffrn_reflns_limit_l_max 18
_diffrn_reflns_limit_l_min -18
_diffrn_reflns_number 20675
_diffrn_reflns_point_group_measured_fraction_full 0.998
_diffrn_reflns_point_group_measured_fraction_max 0.996
_diffrn_reflns_theta_full 25.242
_diffrn_reflns_theta_max 26.407
_diffrn_reflns_theta_min 2.521
_exptl_absorpt_coefficient_mu 4.232
_exptl_absorpt_correction_T_max 0.7454
_exptl_absorpt_correction_T_min 0.6557
_exptl_absorpt_correction_type multi-scan
_exptl_absorpt_process_details
;
SADABS-2016/2 (Bruker,2016/2) was used for absorption correction.
wR2(int) was 0.0567 before and 0.0449 after correction.
The Ratio of minimum to maximum transmission is 0.8797.
The \l/2 correction factor is Not present.
;
_exptl_crystal_colour 'dark red'
_exptl_crystal_density_diffrn 1.466
_exptl_crystal_description plate-like
_exptl_crystal_F_000 862
_exptl_crystal_size_max 0.1
_exptl_crystal_size_mid 0.1
_exptl_crystal_size_min 0.025
_refine_diff_density_max 1.916
_refine_diff_density_min -1.872
_refine_diff_density_rms 0.141
_refine_ls_extinction_method none
_refine_ls_goodness_of_fit_ref 1.005
_refine_ls_hydrogen_treatment constr
_refine_ls_matrix_type full
_refine_ls_number_parameters 367
_refine_ls_number_reflns 8109
_refine_ls_number_restraints 0
_refine_ls_restrained_S_all 1.005
_refine_ls_R_factor_all 0.0534
_refine_ls_R_factor_gt 0.0384
_refine_ls_shift/su_max 0.001
_refine_ls_shift/su_mean 0.000
_refine_ls_structure_factor_coef Fsqd
_refine_ls_weighting_details 'w=1/[\s^2^(Fo^2^)+(0.0358P)^2^] where P=(Fo^2^+2Fc^2^)/3'
_refine_ls_weighting_scheme calc
_refine_ls_wR_factor_gt 0.0745
_refine_ls_wR_factor_ref 0.0787
_reflns_Friedel_coverage 0.000
_reflns_number_gt 6722
_reflns_number_total 8109
_reflns_threshold_expression 'I > 2\s(I)'
_cod_data_source_file d1dt01932e2.cif
_cod_data_source_block dal2011
_cod_depositor_comments 'Adding full bibliography for 7707952--7707958.cif.'
_cod_database_code 7707953
_shelx_shelxl_version_number 2016/4
_shelx_space_group_comment
;
The symmetry employed for this shelxl refinement is uniquely defined
by the following loop, which should always be used as a source of
symmetry information in preference to the above space-group names.
They are only intended as comments.
;
_shelx_estimated_absorpt_t_max 0.902
_shelx_estimated_absorpt_t_min 0.677
_olex2_refinement_description
;
1. Fixed Uiso
 At 1.2 times of:
  All C(H) groups
 At 1.5 times of:
  All B(H,H,H) groups
2. Uiso/Uaniso restraints and constraints
Uanis(C41) = Uanis(C42) = Uanis(C43) = Uanis(C44) = Uanis(C45) = Uanis(C46)
Uanis(C22) = Uanis(C22) = Uanis(C23) = Uanis(C24) = Uanis(C25) = Uanis(C26)
3.a Aromatic/amide H refined with riding coordinates:
 C12(H12), C13(H13), C14(H14), C15(H15), C16(H16), C22(H22), C23(H23),
 C24(H24), C25(H25), C26(H26), C32(H32), C33(H33), C34(H34), C35(H35), C36(H36),
  C42(H42), C43(H43), C44(H44), C45(H45), C52(H52), C53(H53), C54(H54),
 C55(H55), C56(H56), C62(H62), C63(H63), C64(H64), C65(H65), C66(H66), C46(H46)
3.b Idealised Me refined as rotating group:
 B1(H1A,H1B,H1C), B2(H2A,H2B,H2C), B3(H3A,H3B,H3C), B4(H4A,H4B,H4C), B5(H5A,
 H5B,H5C), B6(H6A,H6B,H6C)
;
_olex2_submission_special_instructions 'No special instructions were received'

loop_
_space_group_symop_operation_xyz
'x, y, z'
'-x, -y, -z'

loop_
_atom_site_label
_atom_site_type_symbol
_atom_site_fract_x
_atom_site_fract_y
_atom_site_fract_z
_atom_site_U_iso_or_equiv
_atom_site_adp_type
_atom_site_occupancy
_atom_site_site_symmetry_order
_atom_site_calc_flag
_atom_site_refinement_flags_posn
_atom_site_refinement_flags_adp
_atom_site_refinement_flags_occupancy
_atom_site_disorder_assembly
_atom_site_disorder_group
B1 B 0.4518(6) 0.5965(5) 0.8154(4) 0.0275(14) Uani 1 1 d . . . . .
H1A H 0.510485 0.610012 0.758186 0.041 Uiso 1 1 calc GR . . . .
H1B H 0.345659 0.530782 0.775804 0.041 Uiso 1 1 calc GR . . . .
H1C H 0.501916 0.557939 0.869221 0.041 Uiso 1 1 calc GR . . . .
B2 B 0.3625(6) 0.8013(5) 0.7958(4) 0.0232(13) Uani 1 1 d . . . . .
H2A H 0.357022 0.891407 0.837687 0.035 Uiso 1 1 calc GR . . . .
H2B H 0.257361 0.733268 0.756555 0.035 Uiso 1 1 calc GR . . . .
H2C H 0.420809 0.815343 0.738460 0.035 Uiso 1 1 calc GR . . . .
B3 B 0.0864(5) 0.4865(5) 0.6202(4) 0.0264(14) Uani 1 1 d . . . . .
H3A H 0.084900 0.575669 0.608828 0.040 Uiso 1 1 calc GR . . . .
H3B H 0.100984 0.427977 0.551102 0.040 Uiso 1 1 calc GR . . . .
H3C H 0.171928 0.505922 0.687312 0.040 Uiso 1 1 calc GR . . . .
B4 B -0.2254(6) 0.3523(5) 0.5413(4) 0.0288(15) Uani 1 1 d . . . . .
H4A H -0.311912 0.296724 0.564700 0.043 Uiso 1 1 calc GR . . . .
H4B H -0.213218 0.293297 0.471312 0.043 Uiso 1 1 calc GR . . . .
H4C H -0.246635 0.433184 0.525634 0.043 Uiso 1 1 calc GR . . . .
B5 B 0.3911(6) 0.4209(5) 0.5639(4) 0.0268(14) Uani 1 1 d . . . . .
H5A H 0.329125 0.424419 0.619990 0.040 Uiso 1 1 calc GR . . . .
H5B H 0.367850 0.474407 0.512514 0.040 Uiso 1 1 calc GR . . . .
H5C H 0.501607 0.462293 0.605074 0.040 Uiso 1 1 calc GR . . . .
B6 B 0.4334(5) 0.2374(5) 0.3915(4) 0.0212(13) Uani 1 1 d . . . . .
H6A H 0.542285 0.253638 0.425641 0.032 Uiso 1 1 calc GR . . . .
H6B H 0.427760 0.302560 0.347127 0.032 Uiso 1 1 calc GR . . . .
H6C H 0.381809 0.140056 0.340077 0.032 Uiso 1 1 calc GR . . . .
C11 C 0.6073(5) 0.8442(4) 0.9446(4) 0.0265(12) Uani 1 1 d . . . . .
C12 C 0.6563(5) 0.8809(5) 1.0419(4) 0.0364(14) Uani 1 1 d . . . . .
H12 H 0.604890 0.852202 1.079819 0.044 Uiso 1 1 calc R . . . .
C13 C 0.7782(6) 0.9582(5) 1.0847(4) 0.0447(17) Uani 1 1 d . . . . .
H13 H 0.809161 0.983279 1.151623 0.054 Uiso 1 1 calc R . . . .
C14 C 0.8551(6) 0.9991(5) 1.0314(5) 0.0461(17) Uani 1 1 d . . . . .
H14 H 0.939403 1.051672 1.060677 0.055 Uiso 1 1 calc R . . . .
C15 C 0.8077(6) 0.9623(5) 0.9340(5) 0.0463(17) Uani 1 1 d . . . . .
H15 H 0.859912 0.990682 0.896476 0.056 Uiso 1 1 calc R . . . .
C16 C 0.6857(5) 0.8852(5) 0.8907(4) 0.0381(15) Uani 1 1 d . . . . .
H16 H 0.655197 0.859937 0.823834 0.046 Uiso 1 1 calc R . . . .
C21 C 0.3677(5) 0.7276(5) 0.9765(4) 0.0333(14) Uani 1 1 d . . . . .
C22 C 0.3416(7) 0.8187(6) 1.0297(5) 0.0592(9) Uani 1 1 d . . . . .
H22 H 0.364691 0.889963 1.016764 0.071 Uiso 1 1 calc R . . . .
C23 C 0.2824(7) 0.8073(6) 1.1014(5) 0.0592(9) Uani 1 1 d . . . . .
H23 H 0.267966 0.871043 1.138741 0.071 Uiso 1 1 calc R . . . .
C24 C 0.2449(7) 0.7027(6) 1.1176(5) 0.0592(9) Uani 1 1 d . . . . .
H24 H 0.203188 0.693827 1.165775 0.071 Uiso 1 1 calc R . . . .
C25 C 0.2673(7) 0.6118(6) 1.0649(5) 0.0592(9) Uani 1 1 d . . . . .
H25 H 0.240358 0.539826 1.076403 0.071 Uiso 1 1 calc R . . . .
C26 C 0.3291(7) 0.6231(6) 0.9945(5) 0.0592(9) Uani 1 1 d . . . . .
H26 H 0.344948 0.559285 0.958784 0.071 Uiso 1 1 calc R . . . .
C31 C -0.0900(5) 0.5060(4) 0.7427(4) 0.0261(12) Uani 1 1 d . . . . .
C32 C 0.0105(6) 0.5679(7) 0.8229(5) 0.061(2) Uani 1 1 d . . . . .
H32 H 0.088163 0.554726 0.826791 0.073 Uiso 1 1 calc R . . . .
C33 C -0.0010(7) 0.6478(8) 0.8965(6) 0.083(3) Uani 1 1 d . . . . .
H33 H 0.068675 0.687686 0.951048 0.100 Uiso 1 1 calc R . . . .
C34 C -0.1084(7) 0.6713(6) 0.8935(5) 0.0554(19) Uani 1 1 d . . . . .
H34 H -0.113483 0.728691 0.944339 0.066 Uiso 1 1 calc R . . . .
C35 C -0.2085(7) 0.6118(6) 0.8171(5) 0.0485(17) Uani 1 1 d . . . . .
H35 H -0.285555 0.625772 0.814835 0.058 Uiso 1 1 calc R . . . .
C36 C -0.1990(6) 0.5299(5) 0.7415(4) 0.0401(15) Uani 1 1 d . . . . .
H36 H -0.269875 0.489734 0.687803 0.048 Uiso 1 1 calc R . . . .
C41 C -0.0540(6) 0.2864(5) 0.6819(5) 0.0513(7) Uani 1 1 d . . . A 1
C42 C 0.0628(6) 0.2884(6) 0.7244(5) 0.0513(7) Uani 1 1 d . . . A 1
H42 H 0.136168 0.353566 0.734610 0.062 Uiso 1 1 calc R . . A 1
C43 C 0.0745(6) 0.1952(5) 0.7527(5) 0.0513(7) Uani 1 1 d . . . A 1
H43 H 0.156325 0.196709 0.779739 0.062 Uiso 1 1 calc R . . A 1
C44 C -0.0272(6) 0.1041(6) 0.7424(5) 0.0513(7) Uani 1 1 d . . . A 1
H44 H -0.018321 0.042380 0.763960 0.062 Uiso 1 1 calc R . . A 1
C45 C -0.1424(6) 0.1011(5) 0.7011(5) 0.0513(7) Uani 1 1 d . . . A 1
H45 H -0.215322 0.036324 0.692706 0.062 Uiso 1 1 calc R . . A 1
C51 C 0.3825(4) 0.1834(4) 0.5704(4) 0.0199(11) Uani 1 1 d . . . . .
C52 C 0.4170(6) 0.2352(5) 0.6672(4) 0.0407(15) Uani 1 1 d . . . . .
H52 H 0.421661 0.312334 0.692471 0.049 Uiso 1 1 calc R . . . .
C53 C 0.4449(7) 0.1742(6) 0.7278(5) 0.056(2) Uani 1 1 d . . . . .
H53 H 0.468769 0.210039 0.794248 0.067 Uiso 1 1 calc R . . . .
C54 C 0.4379(6) 0.0624(6) 0.6916(5) 0.0444(16) Uani 1 1 d . . . . .
H54 H 0.455641 0.020662 0.733048 0.053 Uiso 1 1 calc R . . . .
C55 C 0.4057(6) 0.0119(5) 0.5968(5) 0.0453(17) Uani 1 1 d . . . . .
H55 H 0.402566 -0.064791 0.571917 0.054 Uiso 1 1 calc R . . . .
C56 C 0.3773(6) 0.0716(5) 0.5354(4) 0.0392(15) Uani 1 1 d . . . . .
H56 H 0.354122 0.035099 0.469089 0.047 Uiso 1 1 calc R . . . .
C61 C 0.1793(4) 0.2067(4) 0.4371(3) 0.0188(11) Uani 1 1 d . . . . .
C62 C 0.0943(5) 0.1541(4) 0.4825(4) 0.0296(13) Uani 1 1 d . . . . .
H62 H 0.124177 0.141176 0.539995 0.036 Uiso 1 1 calc R . . . .
C63 C -0.0352(5) 0.1207(5) 0.4422(4) 0.0347(14) Uani 1 1 d . . . . .
H63 H -0.093794 0.081937 0.471327 0.042 Uiso 1 1 calc R . . . .
C64 C -0.0794(5) 0.1429(5) 0.3611(4) 0.0318(13) Uani 1 1 d . . . . .
H64 H -0.167876 0.121376 0.335226 0.038 Uiso 1 1 calc R . . . .
C65 C 0.0054(5) 0.1966(5) 0.3174(4) 0.0335(14) Uani 1 1 d . . . . .
H65 H -0.024499 0.211698 0.260963 0.040 Uiso 1 1 calc R . . . .
C66 C 0.1336(5) 0.2284(4) 0.3560(4) 0.0289(13) Uani 1 1 d . . . . .
H66 H 0.191548 0.266133 0.325987 0.035 Uiso 1 1 calc R . . . .
P1 P 0.44744(13) 0.74283(11) 0.88468(10) 0.0241(3) Uani 1 1 d . . . . .
P2 P -0.07152(12) 0.40645(11) 0.64174(10) 0.0219(3) Uani 1 1 d . . . . .
P3 P 0.35062(12) 0.26313(10) 0.49022(9) 0.0177(3) Uani 1 1 d . . . . .
U1 U 0.32833(2) 0.60957(2) 0.63384(2) 0.01696(6) Uani 1 1 d . . . . .
C46 C -0.1557(6) 0.1919(5) 0.6704(5) 0.0513(7) Uani 1 1 d . . . . .
H46 H -0.237821 0.187676 0.640784 0.062 Uiso 1 1 calc R . . A .

loop_
_atom_site_aniso_label
_atom_site_aniso_U_11
_atom_site_aniso_U_22
_atom_site_aniso_U_33
_atom_site_aniso_U_23
_atom_site_aniso_U_13
_atom_site_aniso_U_12
B1 0.035(4) 0.023(3) 0.024(3) 0.008(3) 0.006(3) 0.009(3)
B2 0.027(3) 0.024(3) 0.018(3) 0.005(3) 0.006(3) 0.010(3)
B3 0.023(3) 0.024(3) 0.029(4) 0.014(3) 0.007(3) 0.001(3)
B4 0.025(3) 0.035(4) 0.028(4) 0.017(3) 0.004(3) 0.009(3)
B5 0.037(4) 0.017(3) 0.026(4) 0.005(3) 0.013(3) 0.008(3)
B6 0.021(3) 0.019(3) 0.022(3) 0.010(3) 0.006(3) 0.002(2)
C11 0.031(3) 0.023(3) 0.023(3) 0.007(2) 0.005(2) 0.008(2)
C12 0.036(3) 0.047(4) 0.022(3) 0.009(3) 0.004(3) 0.013(3)
C13 0.036(4) 0.054(4) 0.029(4) -0.006(3) -0.004(3) 0.017(3)
C14 0.024(3) 0.046(4) 0.050(4) 0.002(3) -0.003(3) 0.005(3)
C15 0.035(4) 0.051(4) 0.053(5) 0.021(4) 0.013(3) 0.009(3)
C16 0.032(3) 0.046(4) 0.030(4) 0.009(3) 0.005(3) 0.010(3)
C21 0.035(3) 0.036(3) 0.022(3) 0.011(3) 0.002(3) 0.004(3)
C22 0.084(2) 0.055(2) 0.0431(19) 0.0231(17) 0.0318(17) 0.0166(19)
C23 0.084(2) 0.055(2) 0.0431(19) 0.0231(17) 0.0318(17) 0.0166(19)
C24 0.084(2) 0.055(2) 0.0431(19) 0.0231(17) 0.0318(17) 0.0166(19)
C25 0.084(2) 0.055(2) 0.0431(19) 0.0231(17) 0.0318(17) 0.0166(19)
C26 0.084(2) 0.055(2) 0.0431(19) 0.0231(17) 0.0318(17) 0.0166(19)
C31 0.021(3) 0.029(3) 0.030(3) 0.016(3) 0.011(2) 0.003(2)
C32 0.021(3) 0.097(6) 0.040(4) -0.009(4) 0.005(3) 0.013(4)
C33 0.043(5) 0.107(7) 0.050(5) -0.023(5) 0.013(4) -0.005(5)
C34 0.064(5) 0.038(4) 0.059(5) 0.010(4) 0.033(4) 0.007(4)
C35 0.061(4) 0.061(4) 0.051(4) 0.031(4) 0.030(4) 0.040(4)
C36 0.048(4) 0.053(4) 0.028(3) 0.017(3) 0.010(3) 0.026(3)
C41 0.0473(16) 0.0459(16) 0.068(2) 0.0373(15) 0.0109(15) 0.0133(13)
C42 0.0473(16) 0.0459(16) 0.068(2) 0.0373(15) 0.0109(15) 0.0133(13)
C43 0.0473(16) 0.0459(16) 0.068(2) 0.0373(15) 0.0109(15) 0.0133(13)
C44 0.0473(16) 0.0459(16) 0.068(2) 0.0373(15) 0.0109(15) 0.0133(13)
C45 0.0473(16) 0.0459(16) 0.068(2) 0.0373(15) 0.0109(15) 0.0133(13)
C51 0.016(2) 0.020(2) 0.024(3) 0.011(2) 0.005(2) 0.003(2)
C52 0.066(4) 0.036(3) 0.029(3) 0.016(3) 0.011(3) 0.026(3)
C53 0.095(6) 0.062(5) 0.026(4) 0.027(3) 0.012(4) 0.041(4)
C54 0.045(4) 0.053(4) 0.045(4) 0.038(4) 0.007(3) 0.016(3)
C55 0.058(4) 0.026(3) 0.053(5) 0.022(3) 0.008(4) 0.015(3)
C56 0.053(4) 0.025(3) 0.037(4) 0.014(3) 0.001(3) 0.014(3)
C61 0.014(2) 0.019(2) 0.022(3) 0.005(2) 0.004(2) 0.005(2)
C62 0.030(3) 0.033(3) 0.026(3) 0.010(3) 0.009(3) 0.009(3)
C63 0.026(3) 0.033(3) 0.042(4) 0.011(3) 0.015(3) 0.004(3)
C64 0.019(3) 0.032(3) 0.040(4) 0.007(3) 0.004(3) 0.008(2)
C65 0.034(3) 0.038(3) 0.033(3) 0.017(3) 0.005(3) 0.017(3)
C66 0.025(3) 0.028(3) 0.031(3) 0.012(3) 0.004(3) 0.005(2)
P1 0.0284(7) 0.0233(7) 0.0176(7) 0.0074(6) 0.0041(6) 0.0051(6)
P2 0.0176(7) 0.0252(7) 0.0239(7) 0.0139(6) 0.0050(6) 0.0042(6)
P3 0.0197(7) 0.0153(6) 0.0190(7) 0.0078(5) 0.0052(6) 0.0056(5)
U1 0.01670(10) 0.01511(9) 0.01883(10) 0.00680(7) 0.00512(7) 0.00393(7)
C46 0.0473(16) 0.0459(16) 0.068(2) 0.0373(15) 0.0109(15) 0.0133(13)

loop_
_atom_type_symbol
_atom_type_description
_atom_type_scat_dispersion_real
_atom_type_scat_dispersion_imag
_atom_type_scat_source
C C 0.0033 0.0016 'International Tables Vol C Tables 4.2.6.8 and 6.1.1.4'
H H 0.0000 0.0000 'International Tables Vol C Tables 4.2.6.8 and 6.1.1.4'
B B 0.0013 0.0007 'International Tables Vol C Tables 4.2.6.8 and 6.1.1.4'
P P 0.1023 0.0942 'International Tables Vol C Tables 4.2.6.8 and 6.1.1.4'
U U -9.6767 9.6646 'International Tables Vol C Tables 4.2.6.8 and 6.1.1.4'

loop_
_geom_angle_atom_site_label_1
_geom_angle_atom_site_label_2
_geom_angle_atom_site_label_3
_geom_angle
_geom_angle_site_symmetry_1
_geom_angle_site_symmetry_3
_geom_angle_publ_flag
H1A B1 H1B 109.5 . . ?
H1A B1 H1C 109.5 . . ?
C44a C43a C42 121.3(6) . . ?
C41a C42a H42 119.8 . . ?
C43a C42a H42 119.8 . . ?
C41a C42a C43 120.4(6) . . ?
C42a C43a H43 119.3 . . ?
H1B B1 H1C 109.5 . . ?
P1 B1 H1A 109.5 . . ?
P1 B1 H1B 109.5 . . ?
P1 B1 H1C 109.5 . . ?
C44a C43a H43 119.3 . . ?
C43a C44a H44 120.6 . . ?
H2A B2 H2B 109.5 . . ?
H2A B2 H2C 109.5 . . ?
C45a C44a H44 120.6 . . ?
C43a C44a C45 118.9(6) . . ?
C44a C45a H45 119.7 . . ?
C42a C41a P2 121.2(5) . . ?
C44a C45a C46 120.6(6) . . ?
H2B B2 H2C 109.5 . . ?
P1 B2 H2A 109.5 . . ?
P1 B2 H2B 109.5 . . ?
P1 B2 H2C 109.5 . . ?
H3A B3 H3B 109.5 . . ?
H3A B3 H3C 109.5 . . ?
C41a P2 B3 108.0(3) . . ?
C41a P2 B4 109.9(3) . . ?
C41a C46 C45 121.4(6) . . ?
C45a C46 H46 119.3 . . ?
C41a C46 H46 119.3 . . ?
H3B B3 H3C 109.5 . . ?
P2 B3 H3A 109.5 . . ?
P2 B3 H3B 109.5 . . ?
P2 B3 H3C 109.5 . . ?
H4A B4 H4B 109.5 . . ?
H4A B4 H4C 109.5 . . ?
H4B B4 H4C 109.5 . . ?
P2 B4 H4A 109.5 . . ?
P2 B4 H4B 109.5 . . ?
P2 B4 H4C 109.5 . . ?
H5A B5 H5B 109.5 . . ?
H5A B5 H5C 109.5 . . ?
H5B B5 H5C 109.5 . . ?
P3 B5 H5A 109.5 . . ?
P3 B5 H5B 109.5 . . ?
P3 B5 H5C 109.5 . . ?
H6A B6 H6B 109.5 . . ?
H6A B6 H6C 109.5 . . ?
H6B B6 H6C 109.5 . . ?
P3 B6 H6A 109.5 . . ?
P3 B6 H6B 109.5 . . ?
P3 B6 H6C 109.5 . . ?
C12 C11 C16 118.1(5) . . ?
C12 C11 P1 123.0(4) . . ?
C16 C11 P1 118.8(4) . . ?
C11 C12 H12 119.4 . . ?
C13 C12 C11 121.3(6) . . ?
C13 C12 H12 119.4 . . ?
C12 C13 H13 119.8 . . ?
C14 C13 C12 120.4(6) . . ?
C14 C13 H13 119.8 . . ?
C13 C14 H14 120.6 . . ?
C13 C14 C15 118.8(6) . . ?
C15 C14 H14 120.6 . . ?
C14 C15 H15 119.5 . . ?
C16 C15 C14 121.0(6) . . ?
C16 C15 H15 119.5 . . ?
C11 C16 H16 119.8 . . ?
C15 C16 C11 120.3(6) . . ?
C15 C16 H16 119.8 . . ?
C22 C21 P1 121.4(5) . . ?
C26 C21 C22 118.3(6) . . ?
C26 C21 P1 120.3(5) . . ?
C21 C22 H22 119.4 . . ?
C21 C22 C23 121.2(6) . . ?
C23 C22 H22 119.4 . . ?
C22 C23 H23 120.4 . . ?
C24 C23 C22 119.2(7) . . ?
C24 C23 H23 120.4 . . ?
C23 C24 H24 119.8 . . ?
C25 C24 C23 120.3(7) . . ?
C25 C24 H24 119.8 . . ?
C24 C25 H25 119.6 . . ?
C24 C25 C26 120.9(7) . . ?
C26 C25 H25 119.6 . . ?
C21 C26 C25 120.0(7) . . ?
C21 C26 H26 120.0 . . ?
C25 C26 H26 120.0 . . ?
C32 C31 P2 120.8(4) . . ?
C36 C31 C32 116.5(5) . . ?
C36 C31 P2 122.5(4) . . ?
C31 C32 H32 119.6 . . ?
C33 C32 C31 120.9(6) . . ?
C33 C32 H32 119.6 . . ?
C32 C33 H33 119.1 . . ?
C34 C33 C32 121.8(7) . . ?
C34 C33 H33 119.1 . . ?
C33 C34 H34 120.6 . . ?
C33 C34 C35 118.9(7) . . ?
C35 C34 H34 120.6 . . ?
C34 C35 H35 119.9 . . ?
C34 C35 C36 120.2(6) . . ?
C36 C35 H35 119.9 . . ?
C31 C36 C35 121.7(6) . . ?
C31 C36 H36 119.2 . . ?
C35 C36 H36 119.2 . . ?
C52 C51 P3 120.6(4) . . ?
C56 C51 C52 118.9(5) . . ?
C56 C51 P3 120.4(4) . . ?
C51 C52 H52 120.0 . . ?
C51 C52 C53 120.0(5) . . ?
C53 C52 H52 120.0 . . ?
C52 C53 H53 119.9 . . ?
C54 C53 C52 120.3(6) . . ?
C54 C53 H53 119.9 . . ?
C53 C54 H54 120.1 . . ?
C55 C54 C53 119.8(6) . . ?
C55 C54 H54 120.1 . . ?
C54 C55 H55 119.7 . . ?
C54 C55 C56 120.5(6) . . ?
C56 C55 H55 119.7 . . ?
C51 C56 C55 120.4(6) . . ?
C51 C56 H56 119.8 . . ?
C55 C56 H56 119.8 . . ?
C62 C61 P3 121.6(4) . . ?
C66 C61 C62 119.2(5) . . ?
C66 C61 P3 118.8(4) . . ?
C61 C62 H62 120.5 . . ?
C63 C62 C61 119.0(5) . . ?
C63 C62 H62 120.5 . . ?
C62 C63 H63 119.5 . . ?
C64 C63 C62 121.0(5) . . ?
C64 C63 H63 119.5 . . ?
C63 C64 H64 120.2 . . ?
C63 C64 C65 119.6(5) . . ?
C65 C64 H64 120.2 . . ?
C64 C65 H65 120.1 . . ?
C66 C65 C64 119.7(5) . . ?
C66 C65 H65 120.1 . . ?
C61 C66 C65 121.3(5) . . ?
C61 C66 H66 119.4 . . ?
C65 C66 H66 119.4 . . ?
B1 P1 B2 108.4(3) . . ?
C11 P1 B1 110.3(3) . . ?
C11 P1 B2 110.2(2) . . ?
C21 P1 B1 110.8(3) . . ?
C21 P1 B2 111.1(3) . . ?
C21 P1 C11 106.0(3) . . ?
B3 P2 B4 119.0(3) . . ?
C31 P2 B3 106.1(3) . . ?
C31 P2 B4 107.5(3) . . ?
C31 P2 C41 105.5(3) . . ?
B6 P3 B5 116.7(3) . . ?
C51 P3 B5 108.4(3) . . ?
C51 P3 B6 109.8(2) . . ?
C51 P3 C61 107.4(2) . . ?
C61 P3 B5 105.6(2) . . ?
C61 P3 B6 108.6(2) . . ?
B4 U1 B6 79.97(16) 2_566 2_666 ?
C46 C41a C42 117.3(6) . . ?
C46 C45a H45 119.7 . . ?
C46 C41a P2 121.5(5) . . ?

loop_
_geom_bond_atom_site_label_1
_geom_bond_atom_site_label_2
_geom_bond_distance
_geom_bond_site_symmetry_2
_geom_bond_publ_flag
B1 H1A 1.2000 . ?
B1 H1B 1.2000 . ?
B1 H1C 1.2000 . ?
C41a C42 1.371(8) . ?
C42a H42 0.9500 . ?
C42a C43 1.396(8) . ?
C43a H43 0.9500 . ?
C43a C44 1.336(8) . ?
C44a H44 0.9500 . ?
C44a C45 1.345(8) . ?
C45a H45 0.9500 . ?
B1 P1 1.933(6) . ?
C41a P2 1.836(6) . ?
C41a C46 1.357(8) . ?
C45a C46 1.391(8) . ?
B2 H2A 1.2000 . ?
B2 H2B 1.2000 . ?
B2 H2C 1.2000 . ?
B2 P1 1.946(6) . ?
B3 H3A 1.2000 . ?
B3 H3B 1.2000 . ?
B3 H3C 1.2000 . ?
B3 P2 1.924(6) . ?
B4 H4A 1.2000 . ?
B4 H4B 1.2000 . ?
B4 H4C 1.2000 . ?
B4 P2 1.931(6) . ?
B5 H5A 1.2000 . ?
B5 H5B 1.2000 . ?
B5 H5C 1.2000 . ?
B5 P3 1.926(6) . ?
B6 H6A 1.2000 . ?
B6 H6B 1.2000 . ?
B6 H6C 1.2000 . ?
B6 P3 1.920(6) . ?
C11 C12 1.388(7) . ?
C11 C16 1.389(7) . ?
C11 P1 1.817(5) . ?
C12 H12 0.9500 . ?
C12 C13 1.380(8) . ?
C13 H13 0.9500 . ?
C13 C14 1.372(9) . ?
C14 H14 0.9500 . ?
C14 C15 1.385(9) . ?
C15 H15 0.9500 . ?
C15 C16 1.381(8) . ?
C16 H16 0.9500 . ?
C21 C22 1.391(9) . ?
C21 C26 1.388(8) . ?
C21 P1 1.810(6) . ?
C22 H22 0.9500 . ?
C22 C23 1.392(9) . ?
C23 H23 0.9500 . ?
C23 C24 1.375(9) . ?
C24 H24 0.9500 . ?
C24 C25 1.363(9) . ?
C25 H25 0.9500 . ?
C25 C26 1.391(9) . ?
C26 H26 0.9500 . ?
C31 C32 1.389(8) . ?
C31 C36 1.372(7) . ?
C31 P2 1.826(6) . ?
C32 H32 0.9500 . ?
C32 C33 1.373(10) . ?
C33 H33 0.9500 . ?
C33 C34 1.349(10) . ?
C34 H34 0.9500 . ?
C34 C35 1.350(9) . ?
C35 H35 0.9500 . ?
C35 C36 1.398(8) . ?
C36 H36 0.9500 . ?
C51 C52 1.383(7) . ?
C51 C56 1.381(7) . ?
C51 P3 1.822(5) . ?
C52 H52 0.9500 . ?
C52 C53 1.396(8) . ?
C53 H53 0.9500 . ?
C53 C54 1.377(9) . ?
C54 H54 0.9500 . ?
C54 C55 1.356(9) . ?
C55 H55 0.9500 . ?
C55 C56 1.393(8) . ?
C56 H56 0.9500 . ?
C61 C62 1.393(7) . ?
C61 C66 1.374(7) . ?
C61 P3 1.831(5) . ?
C62 H62 0.9500 . ?
C62 C63 1.393(7) . ?
C63 H63 0.9500 . ?
C63 C64 1.372(8) . ?
C64 H64 0.9500 . ?
C64 C65 1.380(8) . ?
C65 H65 0.9500 . ?
C65 C66 1.378(7) . ?
C66 H66 0.9500 . ?
U1 B4 2.923(6) 2_566 ?
U1 B6 3.000(6) 2_666 ?
C46 H46 0.9500 . ?
